data_1516059
loop_
_publ_author_name
'Mao, Yanli'
'Lim, Kelvin Meng Hui'
'Ganguly, Rakesh'
'Mathey, Francois'

_publ_section_title
;
 A new route to a 2-phosphanaphthalene.
;
_journal_issue 18
_journal_name_full 'Organic letters'
_journal_page_first 4974
_journal_page_last 4975
_journal_paper_doi 10.1021/ol302278p
_journal_volume 14
_journal_year 2012
_chemical_formula_moiety 'C26 H16 Cl O6 P W'
_chemical_formula_sum 'C26 H16 Cl O6 P W'
_chemical_formula_weight 674.66
_chemical_name_systematic
; 
 ? 
;
_space_group_IT_number 14
_symmetry_cell_setting monoclinic
_symmetry_space_group_name_Hall '-P 2yn'
_symmetry_space_group_name_H-M 'P 1 21/n 1'
_atom_sites_solution_hydrogens geom
_atom_sites_solution_primary direct
_atom_sites_solution_secondary difmap
_audit_creation_method SHELXL-97
_cell_angle_alpha 90.00
_cell_angle_beta 90.4720(10)
_cell_angle_gamma 90.00
_cell_formula_units_Z 4
_cell_length_a 8.1251(4)
_cell_length_b 12.1902(6)
_cell_length_c 25.1571(12)
_cell_measurement_reflns_used 9906
_cell_measurement_temperature 153(2)
_cell_measurement_theta_max 30.97
_cell_measurement_theta_min 2.33
_cell_volume 2491.6(2)
_computing_cell_refinement 'Bruker SAINT'
_computing_data_collection 'Bruker APEX2'
_computing_data_reduction 'Bruker SAINT'
_computing_molecular_graphics 'Bruker SHELXTL'
_computing_publication_material 'Bruker SHELXTL'
_computing_structure_refinement 'SHELXL-97 (Sheldrick, 2008)'
_computing_structure_solution 'SHELXS-97 (Sheldrick, 2008)'
_diffrn_ambient_temperature 153(2)
_diffrn_measured_fraction_theta_full 0.992
_diffrn_measured_fraction_theta_max 0.992
_diffrn_measurement_device_type 'Bruker APEX-II CCD'
_diffrn_measurement_method '\f and \w scans'
_diffrn_radiation_monochromator graphite
_diffrn_radiation_source 'fine-focus sealed tube'
_diffrn_radiation_type MoK\a
_diffrn_radiation_wavelength 0.71073
_diffrn_reflns_av_R_equivalents 0.0390
_diffrn_reflns_av_sigmaI/netI 0.0376
_diffrn_reflns_limit_h_max 11
_diffrn_reflns_limit_h_min -9
_diffrn_reflns_limit_k_max 17
_diffrn_reflns_limit_k_min -14
_diffrn_reflns_limit_l_max 36
_diffrn_reflns_limit_l_min -36
_diffrn_reflns_number 31749
_diffrn_reflns_theta_full 31.15
_diffrn_reflns_theta_max 31.15
_diffrn_reflns_theta_min 1.62
_exptl_absorpt_coefficient_mu 4.847
_exptl_absorpt_correction_T_max 0.2743
_exptl_absorpt_correction_T_min 0.2473
_exptl_absorpt_correction_type multi-scan
_exptl_absorpt_process_details sadabs
_exptl_crystal_colour colourless
_exptl_crystal_density_diffrn 1.798
_exptl_crystal_density_method 'not measured'
_exptl_crystal_description block
_exptl_crystal_F_000 1304
_exptl_crystal_size_max 0.40
_exptl_crystal_size_mid 0.38
_exptl_crystal_size_min 0.36
_refine_diff_density_max 1.785
_refine_diff_density_min -3.166
_refine_diff_density_rms 0.197
_refine_ls_extinction_method none
_refine_ls_goodness_of_fit_ref 1.202
_refine_ls_hydrogen_treatment constr
_refine_ls_matrix_type full
_refine_ls_number_parameters 426
_refine_ls_number_reflns 7998
_refine_ls_number_restraints 616
_refine_ls_restrained_S_all 1.163
_refine_ls_R_factor_all 0.0461
_refine_ls_R_factor_gt 0.0388
_refine_ls_shift/su_max 0.004
_refine_ls_shift/su_mean 0.000
_refine_ls_structure_factor_coef Fsqd
_refine_ls_weighting_details 'calc w=1/[\s^2^(Fo^2^)+(0.0300P)^2^+6.7415P] where P=(Fo^2^+2Fc^2^)/3'
_refine_ls_weighting_scheme calc
_refine_ls_wR_factor_gt 0.0820
_refine_ls_wR_factor_ref 0.0849
_reflns_number_gt 7197
_reflns_number_total 7998
_reflns_threshold_expression >2sigma(I)
_cod_data_source_file mat135s.cif
_cod_data_source_block mat135s
_cod_depositor_comments
;
The following automatic conversions were performed:

'_symmetry_cell_setting' value 'Monoclinic' changed to 'monoclinic'
according to
/usr/data/users/saulius/automatic-downloads/retrospective/ACS/lib/dictionaries/cif_core.dic
dictionary named 'cif_core.dic' version 2.4.2 from 2011-04-26.

Automatic conversion script
Id: cif_fix_values 2281 2013-09-26 08:29:07Z andrius 
;
_cod_original_sg_symbol_H-M P2(1)/n
_cod_database_code 1516059

loop_
_symmetry_equiv_pos_as_xyz
'x, y, z'
'-x+1/2, y+1/2, -z+1/2'
'-x, -y, -z'
'x-1/2, -y-1/2, z-1/2'

loop_
_atom_site_label
_atom_site_type_symbol
_atom_site_fract_x
_atom_site_fract_y
_atom_site_fract_z
_atom_site_U_iso_or_equiv
_atom_site_adp_type
_atom_site_occupancy
_atom_site_symmetry_multiplicity
_atom_site_calc_flag
_atom_site_refinement_flags
_atom_site_disorder_assembly
_atom_site_disorder_group
W1 W 0.576519(18) 0.368517(11) 0.591934(5) 0.01293(5) Uani 1 1 d . A .
C1 C 0.7189(5) 0.4021(3) 0.65774(15) 0.0188(7) Uani 1 1 d . . .
C2 C 0.4830(5) 0.5251(3) 0.59388(15) 0.0218(8) Uani 1 1 d . . .
C3 C 0.4246(5) 0.3315(3) 0.52998(15) 0.0201(7) Uani 1 1 d . . .
C4 C 0.6795(5) 0.2166(3) 0.58506(15) 0.0188(7) Uani 1 1 d . . .
C5 C 0.7509(6) 0.4198(4) 0.54028(16) 0.0248(9) Uani 1 1 d . . .
C6 C 0.3581(5) 0.3582(3) 0.72178(14) 0.0140(6) Uani 1 1 d . A .
H6A H 0.4621 0.3967 0.7305 0.017 Uiso 1 1 calc R . .
H6B H 0.2643 0.4072 0.7298 0.017 Uiso 1 1 calc R . .
C7 C 0.3446(4) 0.2483(3) 0.75297(13) 0.0105(6) Uani 1 1 d D . .
C8 C 0.422(6) 0.2458(13) 0.8074(9) 0.014(3) Uani 0.53(4) 1 d PDU A 1
C9 C 0.428(2) 0.3398(12) 0.8386(5) 0.023(2) Uani 0.53(4) 1 d PDU A 1
H9 H 0.3924 0.4077 0.8242 0.027 Uiso 0.53(4) 1 calc PR A 1
C10 C 0.487(2) 0.3358(12) 0.8905(5) 0.028(3) Uani 0.53(4) 1 d PDU A 1
H10 H 0.4975 0.4013 0.9106 0.033 Uiso 0.53(4) 1 calc PR A 1
C11 C 0.530(3) 0.2361(13) 0.9128(6) 0.028(3) Uani 0.53(4) 1 d PDU A 1
H11 H 0.5582 0.2313 0.9495 0.034 Uiso 0.53(4) 1 calc PR A 1
C12 C 0.532(2) 0.1435(11) 0.8810(6) 0.025(2) Uani 0.53(4) 1 d PDU A 1
H12 H 0.5750 0.0768 0.8948 0.030 Uiso 0.53(4) 1 calc PR A 1
C13 C 0.472(2) 0.1468(11) 0.8293(6) 0.016(2) Uani 0.53(4) 1 d PDU A 1
H13 H 0.4659 0.0814 0.8088 0.020 Uiso 0.53(4) 1 calc PR A 1
C8A C 0.423(7) 0.2484(14) 0.8070(10) 0.013(3) Uani 0.47(4) 1 d PDU A 2
C9A C 0.474(3) 0.3454(12) 0.8308(7) 0.023(3) Uani 0.47(4) 1 d PDU A 2
H9A H 0.4655 0.4125 0.8117 0.027 Uiso 0.47(4) 1 calc PR A 2
C10A C 0.536(3) 0.3449(12) 0.8823(7) 0.031(3) Uani 0.47(4) 1 d PDU A 2
H10A H 0.5659 0.4119 0.8991 0.037 Uiso 0.47(4) 1 calc PR A 2
C11A C 0.554(3) 0.2469(13) 0.9090(7) 0.029(3) Uani 0.47(4) 1 d PDU A 2
H11A H 0.6078 0.2455 0.9427 0.035 Uiso 0.47(4) 1 calc PR A 2
C12A C 0.495(3) 0.1505(14) 0.8868(7) 0.027(3) Uani 0.47(4) 1 d PDU A 2
H12A H 0.4953 0.0846 0.9071 0.032 Uiso 0.47(4) 1 calc PR A 2
C13A C 0.436(3) 0.1507(14) 0.8348(7) 0.020(3) Uani 0.47(4) 1 d PDU A 2
H13A H 0.4053 0.0837 0.8183 0.024 Uiso 0.47(4) 1 calc PR A 2
C14 C 0.1682(4) 0.2099(3) 0.74955(13) 0.0106(6) Uani 1 1 d . A .
C15 C 0.0404(5) 0.2201(3) 0.78476(16) 0.0188(7) Uani 1 1 d . . .
H15 H 0.0568 0.2519 0.8189 0.023 Uiso 1 1 calc R A .
C16 C -0.1136(5) 0.1823(4) 0.76856(18) 0.0259(9) Uani 1 1 d . A .
H16 H -0.2041 0.1876 0.7921 0.031 Uiso 1 1 calc R . .
C17 C -0.1364(5) 0.1367(4) 0.71832(19) 0.0276(9) Uani 1 1 d . . .
H17 H -0.2428 0.1122 0.7079 0.033 Uiso 1 1 calc R A .
C18 C -0.0063(5) 0.1265(3) 0.68322(16) 0.0201(7) Uani 1 1 d . A .
H18 H -0.0221 0.0956 0.6489 0.024 Uiso 1 1 calc R . .
C19 C 0.1474(4) 0.1629(3) 0.69981(14) 0.0132(6) Uani 1 1 d . . .
C20 C 0.3127(4) 0.1673(3) 0.67332(13) 0.0131(6) Uani 1 1 d D A .
C21 C 0.348(3) 0.0828(16) 0.6316(5) 0.0161(18) Uani 0.64(4) 1 d PDU A 1
C22 C 0.263(2) 0.0880(11) 0.5831(4) 0.023(2) Uani 0.64(4) 1 d PDU A 1
H22 H 0.1858 0.1451 0.5767 0.027 Uiso 0.64(4) 1 calc PR A 1
C23 C 0.292(2) 0.0091(10) 0.5442(4) 0.028(2) Uani 0.64(4) 1 d PDU A 1
H23 H 0.2381 0.0139 0.5107 0.034 Uiso 0.64(4) 1 calc PR A 1
C24 C 0.400(2) -0.0760(8) 0.5544(4) 0.028(2) Uani 0.64(4) 1 d PDU A 1
H24 H 0.4170 -0.1306 0.5281 0.033 Uiso 0.64(4) 1 calc PR A 1
C25 C 0.483(2) -0.0831(8) 0.6023(5) 0.024(2) Uani 0.64(4) 1 d PDU A 1
H25 H 0.5591 -0.1412 0.6087 0.028 Uiso 0.64(4) 1 calc PR A 1
C26 C 0.455(2) -0.0038(10) 0.6413(5) 0.021(2) Uani 0.64(4) 1 d PDU A 1
H26 H 0.5099 -0.0092 0.6748 0.025 Uiso 0.64(4) 1 calc PR A 1
C21A C 0.362(5) 0.078(3) 0.6359(9) 0.017(3) Uani 0.36(4) 1 d PDU A 2
C22A C 0.297(4) 0.079(2) 0.5844(7) 0.023(3) Uani 0.36(4) 1 d PDU A 2
H22A H 0.2235 0.1361 0.5739 0.028 Uiso 0.36(4) 1 calc PR A 2
C23A C 0.340(4) -0.0023(17) 0.5485(7) 0.029(3) Uani 0.36(4) 1 d PDU A 2
H23A H 0.2927 -0.0035 0.5139 0.034 Uiso 0.36(4) 1 calc PR A 2
C24A C 0.451(4) -0.0813(15) 0.5638(9) 0.029(3) Uani 0.36(4) 1 d PDU A 2
H24A H 0.4794 -0.1375 0.5393 0.035 Uiso 0.36(4) 1 calc PR A 2
C25A C 0.523(3) -0.0814(14) 0.6136(9) 0.021(3) Uani 0.36(4) 1 d PDU A 2
H25A H 0.6038 -0.1347 0.6226 0.025 Uiso 0.36(4) 1 calc PR A 2
C26A C 0.476(3) -0.0020(17) 0.6508(9) 0.018(3) Uani 0.36(4) 1 d PDU A 2
H26A H 0.5215 -0.0026 0.6857 0.022 Uiso 0.36(4) 1 calc PR A 2
Cl1 Cl 0.12834(12) 0.36692(8) 0.62361(4) 0.02240(18) Uani 1 1 d . A .
O1 O 0.7918(4) 0.4221(3) 0.69515(12) 0.0293(7) Uani 1 1 d . . .
O2 O 0.4314(5) 0.6110(3) 0.59344(14) 0.0386(9) Uani 1 1 d . . .
O3 O 0.3386(5) 0.3092(3) 0.49576(13) 0.0393(9) Uani 1 1 d . . .
O4 O 0.7449(4) 0.1351(3) 0.57802(14) 0.0330(7) Uani 1 1 d . . .
O5 O 0.8435(5) 0.4478(4) 0.51012(15) 0.0475(10) Uani 1 1 d . . .
O6 O 0.4258(3) 0.1696(2) 0.71763(10) 0.0125(5) Uani 1 1 d . A .
P1 P 0.35346(11) 0.31444(7) 0.65149(3) 0.01101(16) Uani 1 1 d . . .

loop_
_atom_site_aniso_label
_atom_site_aniso_U_11
_atom_site_aniso_U_22
_atom_site_aniso_U_33
_atom_site_aniso_U_23
_atom_site_aniso_U_13
_atom_site_aniso_U_12
W1 0.01050(7) 0.01635(7) 0.01198(7) 0.00088(5) 0.00336(4) -0.00374(5)
C1 0.0122(18) 0.0226(17) 0.0216(18) -0.0016(14) 0.0045(13) -0.0031(14)
C2 0.029(2) 0.0222(18) 0.0148(17) 0.0029(13) 0.0073(15) -0.0025(15)
C3 0.0171(19) 0.0245(17) 0.0186(17) 0.0051(14) 0.0012(14) -0.0042(15)
C4 0.0145(19) 0.0258(18) 0.0162(16) -0.0017(13) 0.0013(13) 0.0010(14)
C5 0.028(2) 0.030(2) 0.0169(18) -0.0020(14) 0.0041(15) -0.0108(17)
C6 0.0160(18) 0.0095(14) 0.0166(15) -0.0003(11) 0.0058(12) -0.0021(12)
C7 0.0089(16) 0.0096(13) 0.0129(14) 0.0005(10) 0.0035(11) -0.0005(11)
C8 0.007(5) 0.016(4) 0.018(4) -0.001(3) 0.000(4) 0.001(4)
C9 0.026(5) 0.020(3) 0.022(4) 0.001(3) -0.003(4) 0.010(4)
C10 0.030(6) 0.029(4) 0.023(4) -0.007(3) -0.008(4) 0.008(4)
C11 0.026(6) 0.034(4) 0.024(4) 0.003(3) -0.010(4) 0.002(4)
C12 0.024(5) 0.028(4) 0.023(4) 0.005(3) -0.004(4) 0.008(4)
C13 0.015(5) 0.014(3) 0.021(4) 0.005(3) 0.002(3) 0.003(3)
C8A 0.008(5) 0.014(4) 0.018(5) 0.001(4) 0.001(5) 0.001(5)
C9A 0.023(5) 0.019(3) 0.026(4) 0.000(3) -0.006(4) -0.004(4)
C10A 0.032(6) 0.031(4) 0.030(5) -0.003(4) -0.012(4) -0.008(4)
C11A 0.026(6) 0.034(5) 0.026(5) -0.001(4) -0.012(4) -0.001(4)
C12A 0.026(6) 0.030(4) 0.024(4) 0.007(4) -0.007(4) 0.005(4)
C13A 0.021(6) 0.018(4) 0.021(4) 0.003(3) 0.001(4) -0.001(4)
C14 0.0076(15) 0.0095(13) 0.0145(15) 0.0028(10) 0.0018(11) -0.0006(11)
C15 0.0139(18) 0.0208(17) 0.0218(18) 0.0023(13) 0.0080(14) 0.0007(14)
C16 0.014(2) 0.031(2) 0.033(2) 0.0048(17) 0.0103(16) 0.0004(16)
C17 0.014(2) 0.031(2) 0.038(2) 0.0067(17) -0.0025(16) -0.0128(17)
C18 0.0186(19) 0.0174(16) 0.0241(18) 0.0012(13) -0.0026(14) -0.0067(14)
C19 0.0113(17) 0.0110(13) 0.0172(16) 0.0018(11) 0.0027(12) 0.0000(12)
C20 0.0132(17) 0.0111(13) 0.0151(15) -0.0013(11) 0.0030(12) -0.0004(12)
C21 0.020(5) 0.011(3) 0.017(3) -0.003(3) 0.008(3) 0.000(3)
C22 0.027(5) 0.021(3) 0.020(3) -0.006(2) 0.003(3) 0.000(3)
C23 0.032(5) 0.031(4) 0.022(3) -0.006(3) 0.000(3) 0.006(3)
C24 0.040(5) 0.026(3) 0.018(3) -0.009(3) 0.004(3) 0.002(3)
C25 0.038(5) 0.010(3) 0.022(4) -0.006(2) 0.003(3) 0.007(3)
C26 0.030(5) 0.014(3) 0.018(4) -0.004(3) 0.004(3) 0.001(3)
C21A 0.020(6) 0.015(5) 0.016(5) 0.001(4) 0.005(4) -0.007(4)
C22A 0.023(7) 0.021(5) 0.025(5) -0.004(4) 0.004(4) 0.000(4)
C23A 0.034(7) 0.029(5) 0.023(5) -0.010(4) 0.006(5) 0.003(5)
C24A 0.036(7) 0.025(5) 0.027(5) -0.010(4) 0.005(5) 0.004(5)
C25A 0.030(6) 0.015(4) 0.018(5) -0.009(4) 0.008(4) -0.006(4)
C26A 0.022(6) 0.008(4) 0.024(5) -0.005(4) 0.005(5) -0.001(4)
Cl1 0.0127(4) 0.0242(4) 0.0304(5) 0.0070(3) 0.0021(3) 0.0052(3)
O1 0.0205(16) 0.0423(18) 0.0251(15) -0.0075(13) -0.0032(12) -0.0036(13)
O2 0.058(3) 0.0210(15) 0.0370(19) 0.0030(13) 0.0090(17) 0.0066(15)
O3 0.036(2) 0.057(2) 0.0252(17) 0.0017(15) -0.0139(14) -0.0130(17)
O4 0.033(2) 0.0314(17) 0.0345(17) -0.0072(13) 0.0012(14) 0.0114(14)
O5 0.034(2) 0.074(3) 0.0342(19) -0.0042(18) 0.0197(16) -0.026(2)
O6 0.0093(12) 0.0128(10) 0.0154(11) -0.0022(8) 0.0013(9) 0.0028(9)
P1 0.0088(4) 0.0102(4) 0.0141(4) 0.0014(3) 0.0033(3) -0.0006(3)

loop_
_atom_type_symbol
_atom_type_description
_atom_type_scat_dispersion_real
_atom_type_scat_dispersion_imag
_atom_type_scat_source
C C 0.0033 0.0016 'International Tables Vol C Tables 4.2.6.8 and 6.1.1.4'
H H 0.0000 0.0000 'International Tables Vol C Tables 4.2.6.8 and 6.1.1.4'
O O 0.0106 0.0060 'International Tables Vol C Tables 4.2.6.8 and 6.1.1.4'
P P 0.1023 0.0942 'International Tables Vol C Tables 4.2.6.8 and 6.1.1.4'
W W -0.8490 6.8722 'International Tables Vol C Tables 4.2.6.8 and 6.1.1.4'
Cl Cl 0.1484 0.1585 'International Tables Vol C Tables 4.2.6.8 and 6.1.1.4'

loop_
_geom_angle_atom_site_label_1
_geom_angle_atom_site_label_2
_geom_angle_atom_site_label_3
_geom_angle
C5 W1 C3 90.01(16)
C5 W1 C4 86.35(17)
C3 W1 C4 88.87(16)
C5 W1 C1 93.63(16)
C3 W1 C1 176.36(15)
C4 W1 C1 91.17(15)
C5 W1 C2 89.39(17)
C3 W1 C2 90.12(17)
C4 W1 C2 175.62(15)
C1 W1 C2 90.10(16)
C5 W1 P1 176.34(13)
C3 W1 P1 87.79(11)
C4 W1 P1 96.52(11)
C1 W1 P1 88.59(11)
C2 W1 P1 87.70(11)
O1 C1 W1 177.1(4)
O2 C2 W1 178.1(4)
O3 C3 W1 178.8(4)
O4 C4 W1 174.4(4)
O5 C5 W1 177.4(4)
C7 C6 P1 103.5(2)
C7 C6 H6A 111.1
P1 C6 H6A 111.1
C7 C6 H6B 111.1
P1 C6 H6B 111.1
H6A C6 H6B 109.0
O6 C7 C8A 111.2(17)
O6 C7 C8 110.7(14)
C8A C7 C8 1(2)
O6 C7 C14 101.2(2)
C8A C7 C14 117(2)
C8 C7 C14 115.7(19)
O6 C7 C6 102.9(2)
C8A C7 C6 115.2(10)
C8 C7 C6 116.5(9)
C14 C7 C6 108.0(3)
C13 C8 C9 118.9(9)
C13 C8 C7 119.9(11)
C9 C8 C7 120.9(12)
C10 C9 C8 121.0(9)
C10 C9 H9 119.5
C8 C9 H9 119.5
C11 C10 C9 119.8(10)
C11 C10 H10 120.1
C9 C10 H10 120.1
C10 C11 C12 119.1(11)
C10 C11 H11 120.5
C12 C11 H11 120.5
C11 C12 C13 120.9(10)
C11 C12 H12 119.5
C13 C12 H12 119.5
C12 C13 C8 119.9(10)
C12 C13 H13 120.1
C8 C13 H13 120.1
C13A C8A C9A 119.5(10)
C13A C8A C7 119.3(13)
C9A C8A C7 121.1(12)
C8A C9A C10A 120.3(11)
C8A C9A H9A 119.8
C10A C9A H9A 119.8
C11A C10A C9A 119.7(11)
C11A C10A H10A 120.2
C9A C10A H10A 120.2
C10A C11A C12A 120.3(12)
C10A C11A H11A 119.8
C12A C11A H11A 119.8
C11A C12A C13A 119.5(12)
C11A C12A H12A 120.3
C13A C12A H12A 120.3
C8A C13A C12A 120.2(11)
C8A C13A H13A 119.9
C12A C13A H13A 119.9
C15 C14 C19 122.2(3)
C15 C14 C7 131.0(3)
C19 C14 C7 106.8(3)
C14 C15 C16 117.6(4)
C14 C15 H15 121.2
C16 C15 H15 121.2
C15 C16 C17 120.7(4)
C15 C16 H16 119.6
C17 C16 H16 119.6
C18 C17 C16 121.1(4)
C18 C17 H17 119.4
C16 C17 H17 119.4
C19 C18 C17 117.9(4)
C19 C18 H18 121.0
C17 C18 H18 121.0
C14 C19 C18 120.5(3)
C14 C19 C20 106.4(3)
C18 C19 C20 133.1(3)
O6 C20 C21 115.6(6)
O6 C20 C21A 109.1(9)
C21 C20 C21A 6.5(9)
O6 C20 C19 103.0(3)
C21 C20 C19 117.5(12)
C21A C20 C19 120(2)
O6 C20 P1 95.3(2)
C21 C20 P1 114.2(11)
C21A C20 P1 117.2(19)
C19 C20 P1 108.6(2)
C26 C21 C22 119.5(7)
C26 C21 C20 121.4(7)
C22 C21 C20 119.0(6)
C23 C22 C21 119.7(8)
C23 C22 H22 120.1
C21 C22 H22 120.1
C24 C23 C22 120.0(8)
C24 C23 H23 120.0
C22 C23 H23 120.0
C23 C24 C25 121.0(7)
C23 C24 H24 119.5
C25 C24 H24 119.5
C24 C25 C26 119.2(7)
C24 C25 H25 120.4
C26 C25 H25 120.4
C21 C26 C25 120.5(7)
C21 C26 H26 119.7
C25 C26 H26 119.7
C26A C21A C22A 120.6(12)
C26A C21A C20 121.4(10)
C22A C21A C20 118.0(10)
C23A C22A C21A 119.7(13)
C23A C22A H22A 120.1
C21A C22A H22A 120.1
C24A C23A C22A 119.3(13)
C24A C23A H23A 120.3
C22A C23A H23A 120.4
C23A C24A C25A 121.8(13)
C23A C24A H24A 119.1
C25A C24A H24A 119.1
C24A C25A C26A 119.5(13)
C24A C25A H25A 120.3
C26A C25A H25A 120.3
C21A C26A C25A 119.0(13)
C21A C26A H26A 120.5
C25A C26A H26A 120.5
C20 O6 C7 101.2(2)
C6 P1 C20 89.91(15)
C6 P1 Cl1 104.34(13)
C20 P1 Cl1 103.59(12)
C6 P1 W1 119.88(12)
C20 P1 W1 124.08(11)
Cl1 P1 W1 111.60(5)

loop_
_geom_bond_atom_site_label_1
_geom_bond_atom_site_label_2
_geom_bond_distance
W1 C5 2.029(4)
W1 C3 2.031(4)
W1 C4 2.040(4)
W1 C1 2.053(4)
W1 C2 2.055(4)
W1 P1 2.4513(9)
C1 O1 1.135(5)
C2 O2 1.128(5)
C3 O3 1.137(5)
C4 O4 1.141(5)
C5 O5 1.126(5)
C6 C7 1.557(4)
C6 P1 1.847(4)
C6 H6A 0.9900
C6 H6B 0.9900
C7 O6 1.468(4)
C7 C8A 1.496(10)
C7 C8 1.501(9)
C7 C14 1.510(5)
C8 C13 1.388(11)
C8 C9 1.389(12)
C9 C10 1.387(10)
C9 H9 0.9500
C10 C11 1.383(10)
C10 H10 0.9500
C11 C12 1.383(11)
C11 H11 0.9500
C12 C13 1.387(10)
C12 H12 0.9500
C13 H13 0.9500
C8A C13A 1.385(12)
C8A C9A 1.386(12)
C9A C10A 1.388(11)
C9A H9A 0.9500
C10A C11A 1.378(11)
C10A H10A 0.9500
C11A C12A 1.385(12)
C11A H11A 0.9500
C12A C13A 1.390(11)
C12A H12A 0.9500
C13A H13A 0.9500
C14 C15 1.376(5)
C14 C19 1.385(5)
C15 C16 1.391(6)
C15 H15 0.9500
C16 C17 1.392(6)
C16 H16 0.9500
C17 C18 1.388(6)
C17 H17 0.9500
C18 C19 1.386(5)
C18 H18 0.9500
C19 C20 1.505(5)
C20 O6 1.439(4)
C20 C21 1.499(7)
C20 C21A 1.501(11)
C20 P1 1.906(3)
C21 C26 1.391(8)
C21 C22 1.397(9)
C22 C23 1.394(9)
C22 H22 0.9500
C23 C24 1.380(9)
C23 H23 0.9500
C24 C25 1.380(9)
C24 H24 0.9500
C25 C26 1.398(8)
C25 H25 0.9500
C26 H26 0.9500
C21A C26A 1.390(12)
C21A C22A 1.397(12)
C22A C23A 1.389(12)
C22A H22A 0.9500
C23A C24A 1.374(13)
C23A H23A 0.9500
C24A C25A 1.378(12)
C24A H24A 0.9500
C25A C26A 1.402(12)
C25A H25A 0.9500
C26A H26A 0.9500
Cl1 P1 2.0556(13)
